data_7044157
loop_
_publ_author_name
'Ghorai, Pravat'
'Dey, Arka'
'Brandao, Paula'
'Ortega-Castro, Joaquin'
'Bauza, Antonio'
'Frontera, Antonio'
'Ray, Partha Pratim'
'Saha, Amrita'

_publ_section_title
;
 Development of a promising photosensitive Schottky barrier diode using a
 novel Cd(II) based coordination polymer
;
_journal_name_full 'Dalton Trans.'
_journal_paper_doi 10.1039/C7DT02535A
_journal_year 2017
_chemical_formula_sum 'C20 H13 Cd2 N5 O5'
_chemical_formula_weight 628.15
_chemical_name_systematic
;
Compound_1
;
_space_group_crystal_system monoclinic
_space_group_IT_number 15
_space_group_name_Hall '-C 2yc'
_space_group_name_H-M_alt 'C 1 2/c 1'
_symmetry_space_group_name_Hall '-C 2yc'
_symmetry_space_group_name_H-M 'C 1 2/c 1'
_atom_sites_solution_hydrogens geom
_audit_creation_method SHELXL-2013
_audit_update_record
;
2017-08-21 deposited with the CCDC.
2017-09-08 downloaded from the CCDC.
;
_cell_angle_alpha 90
_cell_angle_beta 129.554(2)
_cell_angle_gamma 90
_cell_formula_units_Z 8
_cell_length_a 28.5633(17)
_cell_length_b 10.0564(6)
_cell_length_c 18.6924(11)
_cell_measurement_reflns_used 474
_cell_measurement_temperature 150(2)
_cell_measurement_theta_max 26.15
_cell_measurement_theta_min 2.90
_cell_volume 4139.8(4)
_computing_structure_refinement 'SHELXL-2013 (Sheldrick, 2013)'
_diffrn_ambient_temperature 150(2)
_diffrn_measured_fraction_theta_full 0.999
_diffrn_measured_fraction_theta_max 0.996
_diffrn_measurement_device_type CCD
_diffrn_measurement_method 'omega and phi scans'
_diffrn_radiation_type MoK\a
_diffrn_radiation_wavelength 0.71073
_diffrn_reflns_av_R_equivalents 0.0565
_diffrn_reflns_av_unetI/netI 0.0569
_diffrn_reflns_Laue_measured_fraction_full 0.999
_diffrn_reflns_Laue_measured_fraction_max 0.996
_diffrn_reflns_limit_h_max 36
_diffrn_reflns_limit_h_min -36
_diffrn_reflns_limit_k_max 12
_diffrn_reflns_limit_k_min -9
_diffrn_reflns_limit_l_max 24
_diffrn_reflns_limit_l_min -23
_diffrn_reflns_number 19932
_diffrn_reflns_point_group_measured_fraction_full 0.999
_diffrn_reflns_point_group_measured_fraction_max 0.996
_diffrn_reflns_theta_full 25.242
_diffrn_reflns_theta_max 27.182
_diffrn_reflns_theta_min 1.849
_diffrn_source 'fine-focus sealed tube'
_exptl_absorpt_coefficient_mu 2.098
_exptl_absorpt_correction_type multi-scan
_exptl_absorpt_process_details SADBAS
_exptl_crystal_colour bronze
_exptl_crystal_density_diffrn 2.016
_exptl_crystal_description plate
_exptl_crystal_F_000 2432
_exptl_crystal_size_max 0.060
_exptl_crystal_size_mid 0.060
_exptl_crystal_size_min 0.020
_exptl_transmission_factor_max 0.7455
_exptl_transmission_factor_min 0.6607
_refine_diff_density_max 0.864
_refine_diff_density_min -0.576
_refine_diff_density_rms 0.129
_refine_ls_extinction_method none
_refine_ls_goodness_of_fit_ref 1.002
_refine_ls_hydrogen_treatment constr
_refine_ls_matrix_type full
_refine_ls_number_parameters 290
_refine_ls_number_reflns 4581
_refine_ls_number_restraints 0
_refine_ls_restrained_S_all 1.002
_refine_ls_R_factor_all 0.0571
_refine_ls_R_factor_gt 0.0330
_refine_ls_shift/su_max 0.001
_refine_ls_shift/su_mean 0.000
_refine_ls_structure_factor_coef Fsqd
_refine_ls_weighting_details 'w=1/[\s^2^(Fo^2^)+(0.0235P)^2^] where P=(Fo^2^+2Fc^2^)/3'
_refine_ls_weighting_scheme calc
_refine_ls_wR_factor_gt 0.0563
_refine_ls_wR_factor_ref 0.0634
_reflns_Friedel_coverage 0.000
_reflns_number_gt 3429
_reflns_number_total 4581
_reflns_threshold_expression 'I > 2\s(I)'
_cod_data_source_file c7dt02535a2.cif
_cod_data_source_block 1
_cod_database_code 7044157
_shelx_space_group_comment
;
The symmetry employed for this shelxl refinement is uniquely defined
by the following loop, which should always be used as a source of
symmetry information in preference to the above space-group names.
They are only intended as comments.
;
_shelx_estimated_absorpt_t_min 0.884
_shelx_estimated_absorpt_t_max 0.959
_shelxl_version_number 2013-4
_publcif_funding_html
;
;

loop_
_space_group_symop_operation_xyz
'x, y, z'
'-x, y, -z+1/2'
'x+1/2, y+1/2, z'
'-x+1/2, y+1/2, -z+1/2'
'-x, -y, -z'
'x, -y, z-1/2'
'-x+1/2, -y+1/2, -z'
'x+1/2, -y+1/2, z-1/2'

loop_
_atom_site_label
_atom_site_type_symbol
_atom_site_fract_x
_atom_site_fract_y
_atom_site_fract_z
_atom_site_U_iso_or_equiv
_atom_site_adp_type
_atom_site_occupancy
_atom_site_site_symmetry_order
_atom_site_calc_flag
_atom_site_refinement_flags_posn
_atom_site_refinement_flags_adp
Cd1 Cd 0.08609(2) 0.90228(3) 0.33196(2) 0.02060(8) Uani 1 1 d . .
Cd2 Cd 0.00448(2) 0.98706(3) 0.09793(2) 0.01941(8) Uani 1 1 d . .
O1 O -0.06757(11) 0.7857(3) 0.01665(17) 0.0245(6) Uani 1 1 d . .
O2 O 0.01672(11) 0.8167(3) 0.19069(16) 0.0212(6) Uani 1 1 d . .
O3 O 0.16943(13) 1.2067(3) 0.2935(2) 0.0494(10) Uani 1 1 d . .
O4 O 0.09607(17) 1.2787(3) 0.3796(3) 0.0613(11) Uani 1 1 d . .
O5 O -0.13034(16) 1.2480(4) -0.1114(2) 0.0736(13) Uani 1 1 d . .
N1 N 0.11604(13) 0.6876(3) 0.3714(2) 0.0198(7) Uani 1 1 d . .
N2 N 0.18235(14) 0.9034(3) 0.4775(2) 0.0262(8) Uani 1 1 d . .
N3 N 0.09378(14) 1.0444(3) 0.2410(2) 0.0224(8) Uani 1 1 d . .
N4 N -0.04570(14) 1.1054(3) -0.0375(2) 0.0233(8) Uani 1 1 d . .
N5 N 0.05550(14) 1.0700(3) 0.3736(2) 0.0239(8) Uani 1 1 d . .
C1 C -0.10907(18) 0.7756(4) -0.0826(3) 0.0289(10) Uani 1 1 d . .
H1A H -0.0875 0.7425 -0.1039 0.035 Uiso 1 1 calc R U
H1B H -0.1262 0.8635 -0.1097 0.035 Uiso 1 1 calc R U
H1C H -0.1419 0.7140 -0.1022 0.035 Uiso 1 1 calc R U
C2 C -0.03567(16) 0.6711(4) 0.0650(3) 0.0208(9) Uani 1 1 d . .
C3 C -0.04700(17) 0.5469(4) 0.0262(3) 0.0268(10) Uani 1 1 d . .
H3 H -0.0785 0.5346 -0.0385 0.032 Uiso 1 1 calc R U
C4 C -0.01200(18) 0.4395(4) 0.0825(3) 0.0304(10) Uani 1 1 d . .
H4 H -0.0196 0.3534 0.0561 0.036 Uiso 1 1 calc R U
C5 C 0.03331(18) 0.4571(4) 0.1757(3) 0.0279(10) Uani 1 1 d . .
H5 H 0.0567 0.3828 0.2134 0.033 Uiso 1 1 calc R U
C6 C 0.04590(16) 0.5834(4) 0.2167(3) 0.0200(9) Uani 1 1 d . .
C7 C 0.01052(16) 0.6937(4) 0.1609(3) 0.0207(9) Uani 1 1 d . .
C8 C 0.09596(16) 0.5870(4) 0.3157(3) 0.0220(9) Uani 1 1 d . .
H8 H 0.1166 0.5053 0.3433 0.026 Uiso 1 1 calc R U
C9 C 0.16566(16) 0.6670(4) 0.4675(3) 0.0226(9) Uani 1 1 d . .
C10 C 0.17969(17) 0.5468(4) 0.5125(3) 0.0287(10) Uani 1 1 d . .
H10 H 0.1562 0.4705 0.4781 0.034 Uiso 1 1 calc R U
C11 C 0.22775(19) 0.5348(5) 0.6075(3) 0.0397(12) Uani 1 1 d . .
H11 H 0.2366 0.4507 0.6367 0.048 Uiso 1 1 calc R U
C12 C 0.26222(19) 0.6424(5) 0.6591(3) 0.0387(12) Uani 1 1 d . .
H12 H 0.2956 0.6323 0.7233 0.046 Uiso 1 1 calc R U
C13 C 0.24824(17) 0.7690(4) 0.6168(3) 0.0288(10) Uani 1 1 d . .
C14 C 0.19917(16) 0.7818(4) 0.5207(3) 0.0245(10) Uani 1 1 d . .
C15 C 0.27963(18) 0.8866(5) 0.6669(3) 0.0396(12) Uani 1 1 d . .
H15 H 0.3127 0.8820 0.7316 0.048 Uiso 1 1 calc R U
C16 C 0.26258(19) 1.0059(5) 0.6226(3) 0.0412(12) Uani 1 1 d . .
H16 H 0.2836 1.0851 0.6554 0.049 Uiso 1 1 calc R U
C17 C 0.21296(18) 1.0090(5) 0.5269(3) 0.0359(11) Uani 1 1 d . .
H17 H 0.2010 1.0926 0.4962 0.043 Uiso 1 1 calc R U
C18 C 0.13048(18) 1.1242(5) 0.2667(3) 0.0278(10) Uani 1 1 d . .
C19 C -0.0877(2) 1.1745(5) -0.0746(3) 0.0317(11) Uani 1 1 d . .
C20 C 0.0749(2) 1.1745(5) 0.3761(3) 0.0322(11) Uani 1 1 d . .

loop_
_atom_site_aniso_label
_atom_site_aniso_U_11
_atom_site_aniso_U_22
_atom_site_aniso_U_33
_atom_site_aniso_U_23
_atom_site_aniso_U_13
_atom_site_aniso_U_12
Cd1 0.02726(15) 0.01430(17) 0.01634(15) -0.00041(12) 0.01206(13) 0.00011(13)
Cd2 0.02608(15) 0.01721(17) 0.01694(15) 0.00036(12) 0.01463(13) -0.00056(13)
O1 0.0292(14) 0.0232(17) 0.0156(14) 0.0008(12) 0.0116(13) -0.0012(12)
O2 0.0300(14) 0.0161(16) 0.0145(14) 0.0014(12) 0.0127(12) -0.0006(12)
O3 0.0408(19) 0.039(2) 0.048(2) 0.0003(17) 0.0189(17) -0.0169(17)
O4 0.102(3) 0.023(2) 0.092(3) -0.013(2) 0.077(3) -0.021(2)
O5 0.053(2) 0.084(3) 0.037(2) -0.002(2) 0.0064(19) 0.040(2)
N1 0.0207(16) 0.0173(19) 0.0202(18) 0.0012(15) 0.0124(15) 0.0009(14)
N2 0.0263(17) 0.024(2) 0.0235(19) -0.0034(16) 0.0135(16) -0.0046(16)
N3 0.0278(18) 0.023(2) 0.0180(18) -0.0015(15) 0.0152(16) -0.0070(16)
N4 0.0335(19) 0.019(2) 0.0184(17) 0.0029(15) 0.0167(16) 0.0052(16)
N5 0.0330(19) 0.018(2) 0.030(2) -0.0053(16) 0.0241(17) -0.0053(16)
C1 0.032(2) 0.027(3) 0.017(2) 0.0001(18) 0.0103(19) -0.0038(19)
C2 0.0216(19) 0.022(2) 0.021(2) -0.0007(17) 0.0145(18) -0.0020(18)
C3 0.026(2) 0.027(2) 0.024(2) -0.0090(19) 0.0139(19) -0.0060(19)
C4 0.035(2) 0.019(2) 0.038(3) -0.009(2) 0.023(2) -0.0028(19)
C5 0.031(2) 0.020(2) 0.030(2) -0.0014(19) 0.018(2) -0.0005(19)
C6 0.0239(19) 0.015(2) 0.024(2) -0.0070(17) 0.0166(18) -0.0076(17)
C7 0.025(2) 0.016(2) 0.025(2) -0.0047(17) 0.0174(19) -0.0046(17)
C8 0.025(2) 0.015(2) 0.025(2) 0.0030(18) 0.0151(18) 0.0025(17)
C9 0.020(2) 0.027(3) 0.019(2) 0.0004(18) 0.0108(18) 0.0051(18)
C10 0.029(2) 0.020(2) 0.025(2) 0.0017(19) 0.012(2) 0.0017(19)
C11 0.042(3) 0.031(3) 0.029(3) 0.008(2) 0.015(2) 0.012(2)
C12 0.030(2) 0.044(3) 0.020(2) 0.005(2) 0.006(2) 0.008(2)
C13 0.021(2) 0.034(3) 0.024(2) -0.001(2) 0.0113(19) 0.0034(19)
C14 0.021(2) 0.027(3) 0.027(2) -0.0001(19) 0.0155(19) 0.0016(18)
C15 0.025(2) 0.054(4) 0.026(2) -0.004(2) 0.009(2) -0.003(2)
C16 0.035(2) 0.038(3) 0.037(3) -0.013(2) 0.016(2) -0.013(2)
C17 0.036(2) 0.028(3) 0.033(3) -0.003(2) 0.017(2) -0.007(2)
C18 0.028(2) 0.027(3) 0.018(2) 0.0064(19) 0.0100(19) 0.009(2)
C19 0.038(3) 0.035(3) 0.011(2) -0.009(2) 0.010(2) -0.002(2)
C20 0.043(3) 0.025(3) 0.036(3) -0.005(2) 0.029(2) 0.001(2)

loop_
_atom_type_symbol
_atom_type_description
_atom_type_scat_dispersion_real
_atom_type_scat_dispersion_imag
_atom_type_scat_source
C C 0.0033 0.0016 'International Tables Vol C Tables 4.2.6.8 and 6.1.1.4'
H H 0.0000 0.0000 'International Tables Vol C Tables 4.2.6.8 and 6.1.1.4'
N N 0.0061 0.0033 'International Tables Vol C Tables 4.2.6.8 and 6.1.1.4'
O O 0.0106 0.0060 'International Tables Vol C Tables 4.2.6.8 and 6.1.1.4'
Cd Cd -0.8075 1.2024 'International Tables Vol C Tables 4.2.6.8 and 6.1.1.4'

loop_
_geom_angle_atom_site_label_1
_geom_angle_atom_site_label_2
_geom_angle_atom_site_label_3
_geom_angle
_geom_angle_site_symmetry_1
_geom_angle_site_symmetry_3
O2 Cd1 N5 116.74(10) . .
O2 Cd1 N1 83.34(10) . .
N5 Cd1 N1 138.61(12) . .
O2 Cd1 N2 151.88(11) . .
N5 Cd1 N2 91.25(12) . .
N1 Cd1 N2 72.84(11) . .
O2 Cd1 N3 78.39(10) . .
N5 Cd1 N3 91.73(12) . .
N1 Cd1 N3 128.93(11) . .
N2 Cd1 N3 105.00(11) . .
N5 Cd2 N4 167.50(12) 2 5_575
N5 Cd2 N4 91.95(11) 2 .
N4 Cd2 N4 79.74(13) 5_575 .
N5 Cd2 O2 82.57(10) 2 .
N4 Cd2 O2 101.01(10) 5_575 .
N4 Cd2 O2 155.07(10) . .
N5 Cd2 N3 94.55(11) 2 .
N4 Cd2 N3 97.92(11) 5_575 .
N4 Cd2 N3 127.14(11) . .
O2 Cd2 N3 77.68(10) . .
N5 Cd2 O1 89.33(10) 2 .
N4 Cd2 O1 81.87(10) 5_575 .
N4 Cd2 O1 93.09(10) . .
O2 Cd2 O1 62.67(8) . .
N3 Cd2 O1 139.30(10) . .
C2 O1 C1 116.3(3) . .
C2 O1 Cd2 108.7(2) . .
C1 O1 Cd2 120.6(2) . .
C7 O2 Cd1 129.8(2) . .
C7 O2 Cd2 117.7(2) . .
Cd1 O2 Cd2 101.49(10) . .
C8 N1 C9 118.4(3) . .
C8 N1 Cd1 127.0(3) . .
C9 N1 Cd1 114.4(2) . .
C17 N2 C14 118.8(4) . .
C17 N2 Cd1 126.0(3) . .
C14 N2 Cd1 113.1(2) . .
C18 N3 Cd2 134.2(3) . .
C18 N3 Cd1 127.2(3) . .
Cd2 N3 Cd1 98.29(12) . .
C19 N4 Cd2 127.6(3) . 5_575
C19 N4 Cd2 130.8(3) . .
Cd2 N4 Cd2 100.26(13) 5_575 .
C20 N5 Cd2 137.0(3) . 2
C20 N5 Cd1 114.0(3) . .
Cd2 N5 Cd1 108.96(14) 2 .
O1 C1 H1A 109.5 . .
O1 C1 H1B 109.5 . .
H1A C1 H1B 109.5 . .
O1 C1 H1C 109.5 . .
H1A C1 H1C 109.5 . .
H1B C1 H1C 109.5 . .
C3 C2 O1 125.0(3) . .
C3 C2 C7 122.1(4) . .
O1 C2 C7 112.8(3) . .
C2 C3 C4 119.5(4) . .
C2 C3 H3 120.3 . .
C4 C3 H3 120.3 . .
C5 C4 C3 120.3(4) . .
C5 C4 H4 119.9 . .
C3 C4 H4 119.9 . .
C4 C5 C6 121.2(4) . .
C4 C5 H5 119.4 . .
C6 C5 H5 119.4 . .
C5 C6 C7 119.5(4) . .
C5 C6 C8 114.9(4) . .
C7 C6 C8 125.6(4) . .
O2 C7 C2 116.9(4) . .
O2 C7 C6 125.7(3) . .
C2 C7 C6 117.5(4) . .
N1 C8 C6 128.2(4) . .
N1 C8 H8 115.9 . .
C6 C8 H8 115.9 . .
C10 C9 C14 118.8(4) . .
C10 C9 N1 124.4(4) . .
C14 C9 N1 116.7(4) . .
C9 C10 C11 121.3(4) . .
C9 C10 H10 119.4 . .
C11 C10 H10 119.4 . .
C12 C11 C10 120.9(4) . .
C12 C11 H11 119.6 . .
C10 C11 H11 119.6 . .
C11 C12 C13 119.9(4) . .
C11 C12 H12 120.0 . .
C13 C12 H12 120.0 . .
C14 C13 C12 119.3(4) . .
C14 C13 C15 117.5(4) . .
C12 C13 C15 123.1(4) . .
N2 C14 C13 121.3(4) . .
N2 C14 C9 119.0(4) . .
C13 C14 C9 119.7(4) . .
C16 C15 C13 120.2(4) . .
C16 C15 H15 119.9 . .
C13 C15 H15 119.9 . .
C15 C16 C17 118.3(4) . .
C15 C16 H16 120.8 . .
C17 C16 H16 120.8 . .
N2 C17 C16 123.9(4) . .
N2 C17 H17 118.1 . .
C16 C17 H17 118.1 . .
N3 C18 O3 179.2(5) . .
N4 C19 O5 178.6(5) . .
N5 C20 O4 178.2(5) . .

loop_
_geom_bond_atom_site_label_1
_geom_bond_atom_site_label_2
_geom_bond_distance
_geom_bond_site_symmetry_2
Cd1 O2 2.231(2) .
Cd1 N5 2.253(3) .
Cd1 N1 2.266(3) .
Cd1 N2 2.331(3) .
Cd1 N3 2.336(3) .
Cd2 N5 2.253(3) 2
Cd2 N4 2.285(3) 5_575
Cd2 N4 2.292(3) .
Cd2 O2 2.300(3) .
Cd2 N3 2.303(3) .
Cd2 O1 2.581(3) .
O1 C2 1.388(4) .
O1 C1 1.434(4) .
O2 C7 1.322(4) .
O3 C18 1.211(5) .
O4 C20 1.191(5) .
O5 C19 1.198(5) .
N1 C8 1.293(5) .
N1 C9 1.428(5) .
N2 C17 1.310(5) .
N2 C14 1.373(5) .
N3 C18 1.154(5) .
N4 C19 1.160(5) .
N4 Cd2 2.285(3) 5_575
N5 C20 1.175(5) .
N5 Cd2 2.253(3) 2
C1 H1A 0.9800 .
C1 H1B 0.9800 .
C1 H1C 0.9800 .
C2 C3 1.375(5) .
C2 C7 1.412(5) .
C3 C4 1.391(6) .
C3 H3 0.9500 .
C4 C5 1.368(6) .
C4 H4 0.9500 .
C5 C6 1.406(5) .
C5 H5 0.9500 .
C6 C7 1.413(5) .
C6 C8 1.450(5) .
C8 H8 0.9500 .
C9 C10 1.378(5) .
C9 C14 1.422(5) .
C10 C11 1.396(6) .
C10 H10 0.9500 .
C11 C12 1.363(6) .
C11 H11 0.9500 .
C12 C13 1.416(6) .
C12 H12 0.9500 .
C13 C14 1.415(5) .
C13 C15 1.417(6) .
C15 C16 1.359(6) .
C15 H15 0.9500 .
C16 C17 1.408(6) .
C16 H16 0.9500 .
C17 H17 0.9500 .
